data_4113400
loop_
_publ_author_name
'Benjamin R. Dible'
'Matthew S. Sigman'

_publ_section_title
;
 Unusual Reactivity of Molecular Oxygen with \p-Allylnickel(N-heterocyclic
 carbene) Chloride Complexes
;
_journal_name_full 'Journal of the American Chemical Society'
_journal_page_first 872
_journal_page_last 873
_journal_paper_doi 10.1021/ja0286876
_journal_volume 125
_journal_year 2003
_chemical_formula_sum 'C30 H41 Cl N2 Ni'
_chemical_formula_weight 523.81
_chemical_name_systematic
;
 ?
;
_space_group_IT_number 14
_symmetry_cell_setting monoclinic
_symmetry_space_group_name_Hall '-P 2ybc'
_symmetry_space_group_name_H-M 'P 1 21/c 1'
_atom_sites_solution_hydrogens geom
_atom_sites_solution_primary direct
_atom_sites_solution_secondary difmap
_audit_creation_method SHELXL-97
_cell_angle_alpha 90.00
_cell_angle_beta 103.7751(6)
_cell_angle_gamma 90.00
_cell_formula_units_Z 4
_cell_length_a 12.4456(2)
_cell_length_b 14.6922(2)
_cell_length_c 16.5225(3)
_cell_measurement_reflns_used 6577
_cell_measurement_temperature 150(1)
_cell_measurement_theta_max 27.485
_cell_measurement_theta_min 1.018
_cell_volume 2934.30(8)
_computing_cell_refinement DENZO-SMN
_computing_data_collection 'Nonius COLLECT'
_computing_data_reduction DENZO-SMN
_computing_molecular_graphics 'WinGx, Ortep3'
_computing_structure_refinement 'SHELXL-97 (Sheldrick, 1997)'
_computing_structure_solution SIR97
_diffrn_ambient_temperature 150(1)
_diffrn_measured_fraction_theta_full 0.992
_diffrn_measured_fraction_theta_max 0.992
_diffrn_measurement_device_type 'Nonius KappaCCD Diffractometer'
_diffrn_measurement_method 'Phi plus Omega scan'
_diffrn_radiation_monochromator graphite
_diffrn_radiation_source 'fine-focus sealed tube'
_diffrn_radiation_type MoK\a
_diffrn_radiation_wavelength 0.71073
_diffrn_reflns_av_R_equivalents 0.0211
_diffrn_reflns_av_sigmaI/netI 0.0420
_diffrn_reflns_limit_h_max 16
_diffrn_reflns_limit_h_min -16
_diffrn_reflns_limit_k_max 18
_diffrn_reflns_limit_k_min -17
_diffrn_reflns_limit_l_max 21
_diffrn_reflns_limit_l_min -21
_diffrn_reflns_number 12483
_diffrn_reflns_theta_full 27.48
_diffrn_reflns_theta_max 27.48
_diffrn_reflns_theta_min 3.25
_diffrn_standards_decay_% <2.0
_exptl_absorpt_coefficient_mu 0.771
_exptl_absorpt_correction_T_max 0.9064
_exptl_absorpt_correction_T_min 0.7741
_exptl_absorpt_correction_type multi-scan
_exptl_absorpt_process_details 'DENZO-SMN (Otwinowski & Minor, 1997)'
_exptl_crystal_colour 'pale brown'
_exptl_crystal_density_diffrn 1.186
_exptl_crystal_description prism
_exptl_crystal_F_000 1120
_exptl_crystal_size_max 0.35
_exptl_crystal_size_mid 0.25
_exptl_crystal_size_min 0.13
_refine_diff_density_max 0.650
_refine_diff_density_min -0.328
_refine_diff_density_rms 0.045
_refine_ls_extinction_coef 0.0018(6)
_refine_ls_extinction_expression Fc^*^=kFc[1+0.001xFc^2^\l^3^/sin(2\q)]^-1/4^
_refine_ls_extinction_method SHELXL
_refine_ls_goodness_of_fit_ref 1.018
_refine_ls_hydrogen_treatment mixed
_refine_ls_matrix_type full
_refine_ls_number_parameters 472
_refine_ls_number_reflns 6673
_refine_ls_number_restraints 0
_refine_ls_restrained_S_all 1.018
_refine_ls_R_factor_all 0.0508
_refine_ls_R_factor_gt 0.0338
_refine_ls_shift/su_max 0.001
_refine_ls_shift/su_mean 0.000
_refine_ls_structure_factor_coef Fsqd
_refine_ls_weighting_details 'calc w=1/[\s^2^(Fo^2^)+(0.0353P)^2^+0.9631P] where P=(Fo^2^+2Fc^2^)/3'
_refine_ls_weighting_scheme calc
_refine_ls_wR_factor_gt 0.0792
_refine_ls_wR_factor_ref 0.0869
_reflns_number_gt 5268
_reflns_number_total 6673
_reflns_threshold_expression >2sigma(I)
_cod_data_source_file ja0286876-2_s2.cif
_cod_data_source_block mss007
_cod_database_code 4113400

loop_
_symmetry_equiv_pos_as_xyz
'x, y, z'
'-x, y+1/2, -z+1/2'
'-x, -y, -z'
'x, -y-1/2, z-1/2'

loop_
_atom_site_label
_atom_site_type_symbol
_atom_site_fract_x
_atom_site_fract_y
_atom_site_fract_z
_atom_site_U_iso_or_equiv
_atom_site_adp_type
_atom_site_occupancy
_atom_site_symmetry_multiplicity
_atom_site_calc_flag
Ni1 Ni 0.729216(17) -0.074928(14) 0.341791(13) 0.02850(9) Uani 1 1 d
Cl1 Cl 0.57199(4) -0.14538(3) 0.29481(3) 0.04406(13) Uani 1 1 d
N1 N 0.60351(11) 0.09307(8) 0.28631(8) 0.0251(3) Uani 1 1 d
N2 N 0.71885(11) 0.06465(9) 0.21212(8) 0.0249(3) Uani 1 1 d
C1 C 0.43853(14) 0.06278(11) 0.33920(11) 0.0322(4) Uani 1 1 d
C2 C 0.38727(17) 0.06873(12) 0.40544(13) 0.0399(4) Uani 1 1 d
C3 C 0.44047(18) 0.10463(13) 0.48119(13) 0.0448(5) Uani 1 1 d
C4 C 0.54670(19) 0.13736(13) 0.49298(13) 0.0433(5) Uani 1 1 d
C5 C 0.60304(15) 0.13363(12) 0.42917(11) 0.0358(4) Uani 1 1 d
C6 C 0.54727(14) 0.09479(11) 0.35375(10) 0.0289(4) Uani 1 1 d
C7 C 0.37523(15) 0.02812(13) 0.25507(12) 0.0372(4) Uani 1 1 d
C8 C 0.30504(17) 0.10519(16) 0.20642(14) 0.0444(5) Uani 1 1 d
C9 C 0.30215(19) -0.05454(15) 0.26106(18) 0.0499(5) Uani 1 1 d
C10 C 0.71701(19) 0.17522(15) 0.44187(13) 0.0508(5) Uani 1 1 d
C11 C 0.7077(4) 0.2793(2) 0.4385(2) 0.0844(10) Uani 1 1 d
C12 C 0.7955(3) 0.1423(3) 0.52163(19) 0.0799(9) Uani 1 1 d
C13 C 0.58780(14) 0.15917(11) 0.22471(11) 0.0303(4) Uani 1 1 d
C14 C 0.65898(14) 0.14099(11) 0.17789(11) 0.0305(4) Uani 1 1 d
C15 C 0.68502(12) 0.03329(10) 0.27952(9) 0.0240(3) Uani 1 1 d
C16 C 0.80881(13) 0.02810(12) 0.18027(10) 0.0304(4) Uani 1 1 d
C17 C 0.78714(15) -0.04420(13) 0.12395(11) 0.0379(4) Uani 1 1 d
C18 C 0.87449(19) -0.07335(17) 0.09045(15) 0.0542(6) Uani 1 1 d
C19 C 0.97628(19) -0.0318(2) 0.11204(16) 0.0644(7) Uani 1 1 d
C20 C 0.99497(17) 0.03846(19) 0.16848(15) 0.0574(6) Uani 1 1 d
C21 C 0.91201(15) 0.07122(13) 0.20470(12) 0.0390(4) Uani 1 1 d
C22 C 0.67601(17) -0.09085(14) 0.09866(13) 0.0456(5) Uani 1 1 d
C23 C 0.6235(3) -0.0768(3) 0.00657(19) 0.0814(10) Uani 1 1 d
C24 C 0.6863(3) -0.19215(18) 0.1207(2) 0.0709(8) Uani 1 1 d
C25 C 0.93406(16) 0.14899(15) 0.26637(13) 0.0446(5) Uani 1 1 d
C26 C 0.9277(3) 0.2410(2) 0.2228(2) 0.0728(8) Uani 1 1 d
C27 C 1.0453(2) 0.1403(2) 0.33007(17) 0.0612(7) Uani 1 1 d
C28 C 0.8052(2) -0.18666(16) 0.40570(17) 0.0538(6) Uani 1 1 d
C29 C 0.8490(2) -0.10704(18) 0.43911(17) 0.0626(6) Uani 1 1 d
C30 C 0.88523(18) -0.04125(19) 0.39117(16) 0.0549(6) Uani 1 1 d
H2 H 0.3121(18) 0.0484(14) 0.3965(13) 0.046(6) Uiso 1 1 d
H3 H 0.4027(19) 0.1073(15) 0.5241(15) 0.057(6) Uiso 1 1 d
H4 H 0.5828(16) 0.1604(14) 0.5440(14) 0.042(5) Uiso 1 1 d
H7 H 0.4240(15) 0.0125(12) 0.2264(11) 0.030(5) Uiso 1 1 d
H8A H 0.2612(19) 0.0843(15) 0.1525(15) 0.056(7) Uiso 1 1 d
H8B H 0.3486(18) 0.1583(15) 0.1981(14) 0.054(6) Uiso 1 1 d
H8C H 0.2529(18) 0.1265(15) 0.2374(14) 0.052(6) Uiso 1 1 d
H9A H 0.268(2) -0.0754(16) 0.2048(17) 0.061(7) Uiso 1 1 d
H9B H 0.2442(19) -0.0377(15) 0.2877(14) 0.052(6) Uiso 1 1 d
H9C H 0.3468(19) -0.1037(16) 0.2928(15) 0.056(6) Uiso 1 1 d
H10 H 0.7492(17) 0.1559(14) 0.3994(14) 0.048(6) Uiso 1 1 d
H11A H 0.782(3) 0.306(2) 0.4478(19) 0.100(10) Uiso 1 1 d
H11B H 0.675(3) 0.303(2) 0.483(2) 0.121(13) Uiso 1 1 d
H11C H 0.663(3) 0.298(2) 0.385(2) 0.096(11) Uiso 1 1 d
H12A H 0.804(3) 0.067(3) 0.524(3) 0.142(16) Uiso 1 1 d
H12B H 0.865(3) 0.170(2) 0.5253(19) 0.093(10) Uiso 1 1 d
H12C H 0.774(2) 0.162(2) 0.571(2) 0.094(10) Uiso 1 1 d
H13 H 0.5384(15) 0.2039(13) 0.2191(11) 0.035(5) Uiso 1 1 d
H14 H 0.6697(15) 0.1697(12) 0.1285(12) 0.035(5) Uiso 1 1 d
H18 H 0.8607(19) -0.1221(16) 0.0507(15) 0.060(7) Uiso 1 1 d
H19 H 1.036(2) -0.0555(18) 0.0904(17) 0.083(8) Uiso 1 1 d
H20 H 1.067(2) 0.0681(15) 0.1844(15) 0.063(7) Uiso 1 1 d
H22 H 0.6284(16) -0.0645(13) 0.1277(13) 0.039(5) Uiso 1 1 d
H23A H 0.668(3) -0.102(2) -0.028(2) 0.103(11) Uiso 1 1 d
H23B H 0.546(3) -0.104(2) -0.008(2) 0.099(10) Uiso 1 1 d
H23C H 0.615(2) -0.013(2) -0.0058(16) 0.069(9) Uiso 1 1 d
H24A H 0.724(2) -0.220(2) 0.0867(19) 0.092(10) Uiso 1 1 d
H24B H 0.609(3) -0.220(2) 0.1077(18) 0.093(9) Uiso 1 1 d
H24C H 0.727(3) -0.199(2) 0.187(2) 0.112(11) Uiso 1 1 d
H25 H 0.8766(16) 0.1498(13) 0.2979(12) 0.039(5) Uiso 1 1 d
H26A H 0.979(2) 0.240(2) 0.1903(18) 0.084(10) Uiso 1 1 d
H26B H 0.850(2) 0.2530(18) 0.1847(18) 0.084(9) Uiso 1 1 d
H26C H 0.944(2) 0.296(2) 0.2612(17) 0.077(8) Uiso 1 1 d
H27A H 1.055(2) 0.0784(18) 0.3582(17) 0.072(8) Uiso 1 1 d
H27B H 1.105(2) 0.1514(17) 0.3048(17) 0.072(8) Uiso 1 1 d
H27C H 1.046(2) 0.1852(17) 0.3740(17) 0.066(7) Uiso 1 1 d
H28A H 0.833(2) -0.2093(18) 0.3591(18) 0.076(8) Uiso 1 1 d
H28B H 0.768(2) -0.2252(18) 0.4326(16) 0.067(7) Uiso 1 1 d
H29 H 0.832(3) -0.081(2) 0.497(2) 0.119(12) Uiso 1 1 d
H30A H 0.920(2) -0.0672(18) 0.3487(18) 0.077(9) Uiso 1 1 d
H30B H 0.903(2) 0.0186(18) 0.4132(15) 0.065(7) Uiso 1 1 d

loop_
_atom_site_aniso_label
_atom_site_aniso_U_11
_atom_site_aniso_U_22
_atom_site_aniso_U_33
_atom_site_aniso_U_23
_atom_site_aniso_U_13
_atom_site_aniso_U_12
Ni1 0.03018(13) 0.02872(13) 0.02775(13) 0.00417(8) 0.00914(9) 0.00248(8)
Cl1 0.0386(3) 0.0291(2) 0.0646(3) -0.0012(2) 0.0127(2) -0.00484(17)
N1 0.0256(7) 0.0260(7) 0.0259(7) 0.0004(5) 0.0105(6) 0.0001(5)
N2 0.0225(7) 0.0300(7) 0.0235(7) 0.0016(5) 0.0078(5) 0.0008(5)
C1 0.0341(9) 0.0281(8) 0.0396(10) 0.0048(7) 0.0191(8) 0.0057(6)
C2 0.0407(11) 0.0385(10) 0.0495(12) 0.0092(8) 0.0283(9) 0.0078(8)
C3 0.0620(14) 0.0411(10) 0.0429(12) 0.0101(8) 0.0353(11) 0.0159(9)
C4 0.0656(14) 0.0376(10) 0.0308(10) -0.0020(8) 0.0199(10) 0.0075(9)
C5 0.0467(11) 0.0311(9) 0.0331(10) -0.0009(7) 0.0163(8) 0.0001(7)
C6 0.0347(9) 0.0268(8) 0.0299(9) 0.0025(6) 0.0168(7) 0.0038(6)
C7 0.0264(9) 0.0444(10) 0.0460(11) -0.0013(8) 0.0187(8) -0.0021(7)
C8 0.0312(10) 0.0560(12) 0.0467(13) 0.0076(10) 0.0109(9) -0.0016(9)
C9 0.0361(11) 0.0472(12) 0.0703(16) -0.0009(11) 0.0203(11) -0.0057(9)
C10 0.0592(13) 0.0583(13) 0.0374(11) -0.0160(10) 0.0162(10) -0.0194(10)
C11 0.122(3) 0.0604(17) 0.080(2) -0.0160(16) 0.041(2) -0.0428(18)
C12 0.0633(18) 0.120(3) 0.0512(16) -0.0130(16) 0.0024(14) -0.0271(18)
C13 0.0300(9) 0.0279(8) 0.0342(9) 0.0056(7) 0.0101(7) 0.0041(7)
C14 0.0300(9) 0.0332(9) 0.0297(9) 0.0076(7) 0.0097(7) 0.0011(7)
C15 0.0206(7) 0.0287(8) 0.0237(8) -0.0020(6) 0.0069(6) -0.0031(6)
C16 0.0246(8) 0.0430(10) 0.0259(8) 0.0047(7) 0.0104(7) 0.0047(7)
C17 0.0342(10) 0.0483(10) 0.0344(10) -0.0015(8) 0.0145(8) 0.0070(8)
C18 0.0496(13) 0.0708(15) 0.0486(13) -0.0118(11) 0.0245(11) 0.0130(11)
C19 0.0378(12) 0.100(2) 0.0646(15) -0.0099(14) 0.0296(11) 0.0128(12)
C20 0.0269(10) 0.0916(17) 0.0577(14) -0.0004(13) 0.0179(10) -0.0015(11)
C21 0.0274(9) 0.0575(12) 0.0332(10) 0.0064(8) 0.0097(7) -0.0004(8)
C22 0.0402(11) 0.0547(12) 0.0451(12) -0.0189(9) 0.0164(9) -0.0001(9)
C23 0.0589(18) 0.127(3) 0.0521(16) -0.0183(18) 0.0015(13) 0.0024(18)
C24 0.0757(19) 0.0507(14) 0.096(2) -0.0267(14) 0.0395(18) -0.0057(13)
C25 0.0306(10) 0.0614(13) 0.0418(11) 0.0009(9) 0.0082(9) -0.0110(9)
C26 0.0732(19) 0.0665(18) 0.0741(19) 0.0092(15) 0.0082(16) -0.0209(14)
C27 0.0379(12) 0.090(2) 0.0528(15) -0.0044(14) 0.0040(11) -0.0167(12)
C28 0.0537(13) 0.0463(12) 0.0591(15) 0.0220(11) 0.0091(11) 0.0100(10)
C29 0.0579(14) 0.0621(15) 0.0557(15) 0.0184(12) -0.0107(12) 0.0051(11)
C30 0.0374(12) 0.0624(15) 0.0566(15) 0.0161(12) -0.0052(10) 0.0002(10)

loop_
_atom_type_symbol
_atom_type_description
_atom_type_scat_dispersion_real
_atom_type_scat_dispersion_imag
_atom_type_scat_source
C C 0.0033 0.0016 'International Tables Vol C Tables 4.2.6.8 and 6.1.1.4'
H H 0.0000 0.0000 'International Tables Vol C Tables 4.2.6.8 and 6.1.1.4'
N N 0.0061 0.0033 'International Tables Vol C Tables 4.2.6.8 and 6.1.1.4'
Cl Cl 0.1484 0.1585 'International Tables Vol C Tables 4.2.6.8 and 6.1.1.4'
Ni Ni 0.3393 1.1124 'International Tables Vol C Tables 4.2.6.8 and 6.1.1.4'

loop_
_geom_angle_atom_site_label_1
_geom_angle_atom_site_label_2
_geom_angle_atom_site_label_3
_geom_angle
C15 Ni1 C29 134.91(9)
C15 Ni1 C30 98.21(8)
C29 Ni1 C30 41.20(10)
C15 Ni1 C28 169.50(9)
C29 Ni1 C28 39.14(10)
C30 Ni1 C28 72.68(10)
C15 Ni1 Cl1 94.85(5)
C29 Ni1 Cl1 127.96(8)
C30 Ni1 Cl1 166.14(8)
C28 Ni1 Cl1 93.88(7)
C15 N1 C13 111.57(13)
C15 N1 C6 125.29(13)
C13 N1 C6 122.84(13)
C15 N2 C14 111.45(13)
C15 N2 C16 126.01(13)
C14 N2 C16 122.48(13)
C2 C1 C6 116.67(18)
C2 C1 C7 120.43(17)
C6 C1 C7 122.81(15)
C3 C2 C1 121.84(19)
C3 C2 H2 120.0(13)
C1 C2 H2 118.2(13)
C2 C3 C4 120.08(18)
C2 C3 H3 119.0(14)
C4 C3 H3 120.9(14)
C3 C4 C5 121.09(19)
C3 C4 H4 120.0(13)
C5 C4 H4 118.8(13)
C6 C5 C4 117.17(17)
C6 C5 C10 122.66(16)
C4 C5 C10 120.08(17)
C5 C6 C1 123.11(15)
C5 C6 N1 117.67(15)
C1 C6 N1 119.11(15)
C1 C7 C9 113.20(17)
C1 C7 C8 109.85(16)
C9 C7 C8 110.20(17)
C1 C7 H7 107.8(11)
C9 C7 H7 108.8(12)
C8 C7 H7 106.8(12)
C7 C8 H8A 111.7(13)
C7 C8 H8B 113.4(13)
H8A C8 H8B 109.3(19)
C7 C8 H8C 109.3(13)
H8A C8 H8C 106.5(18)
H8B C8 H8C 106.2(18)
C7 C9 H9A 108.4(14)
C7 C9 H9B 110.3(13)
H9A C9 H9B 108.4(19)
C7 C9 H9C 110.3(13)
H9A C9 H9C 109.9(19)
H9B C9 H9C 109.5(19)
C5 C10 C12 112.3(2)
C5 C10 C11 109.7(2)
C12 C10 C11 112.1(3)
C5 C10 H10 109.2(13)
C12 C10 H10 104.7(13)
C11 C10 H10 108.6(13)
C10 C11 H11A 110(2)
C10 C11 H11B 111(2)
H11A C11 H11B 107(3)
C10 C11 H11C 109.5(19)
H11A C11 H11C 110(3)
H11B C11 H11C 110(3)
C10 C12 H12A 112(2)
C10 C12 H12B 107.7(19)
H12A C12 H12B 111(3)
C10 C12 H12C 112.9(19)
H12A C12 H12C 108(3)
H12B C12 H12C 105(3)
C14 C13 N1 106.75(14)
C14 C13 H13 128.7(12)
N1 C13 H13 124.6(12)
C13 C14 N2 106.93(14)
C13 C14 H14 130.8(11)
N2 C14 H14 122.2(11)
N2 C15 N1 103.29(13)
N2 C15 Ni1 128.28(11)
N1 C15 Ni1 128.13(11)
C17 C16 C21 123.65(16)
C17 C16 N2 118.75(14)
C21 C16 N2 117.51(15)
C16 C17 C18 116.86(18)
C16 C17 C22 123.27(15)
C18 C17 C22 119.87(18)
C19 C18 C17 121.1(2)
C19 C18 H18 120.8(14)
C17 C18 H18 118.1(14)
C20 C19 C18 120.4(2)
C20 C19 H19 120.1(17)
C18 C19 H19 119.3(17)
C19 C20 C21 121.8(2)
C19 C20 H20 121.0(14)
C21 C20 H20 117.2(14)
C20 C21 C16 116.16(19)
C20 C21 C25 121.01(18)
C16 C21 C25 122.84(16)
C17 C22 C23 111.3(2)
C17 C22 C24 110.9(2)
C23 C22 C24 111.2(2)
C17 C22 H22 108.8(12)
C23 C22 H22 106.5(12)
C24 C22 H22 108.1(12)
C22 C23 H23A 111.6(19)
C22 C23 H23B 110.3(19)
H23A C23 H23B 111(3)
C22 C23 H23C 110.1(16)
H23A C23 H23C 107(3)
H23B C23 H23C 107(2)
C22 C24 H24A 108(2)
C22 C24 H24B 108.6(17)
H24A C24 H24B 107(2)
C22 C24 H24C 108.7(18)
H24A C24 H24C 113(3)
H24B C24 H24C 111(2)
C21 C25 C26 111.8(2)
C21 C25 C27 112.9(2)
C26 C25 C27 109.6(2)
C21 C25 H25 109.2(11)
C26 C25 H25 106.1(11)
C27 C25 H25 106.9(12)
C25 C26 H26A 106.7(19)
C25 C26 H26B 112.1(15)
H26A C26 H26B 109(2)
C25 C26 H26C 115.5(15)
H26A C26 H26C 108(2)
H26B C26 H26C 105(2)
C25 C27 H27A 112.5(15)
C25 C27 H27B 111.0(16)
H27A C27 H27B 109(2)
C25 C27 H27C 107.3(14)
H27A C27 H27C 107(2)
H27B C27 H27C 110(2)
C29 C28 Ni1 67.06(12)
C29 C28 H28A 115.8(16)
Ni1 C28 H28A 94.1(16)
C29 C28 H28B 122.8(17)
Ni1 C28 H28B 121.5(16)
H28A C28 H28B 119(2)
C28 C29 C30 121.5(3)
C28 C29 Ni1 73.80(14)
C30 C29 Ni1 69.76(13)
C28 C29 H29 121.3(18)
C30 C29 H29 114.0(18)
Ni1 C29 H29 111.4(18)
C29 C30 Ni1 69.04(13)
C29 C30 H30A 113.1(16)
Ni1 C30 H30A 99.4(16)
C29 C30 H30B 119.8(15)
Ni1 C30 H30B 119.8(15)
H30A C30 H30B 122(2)

loop_
_geom_bond_atom_site_label_1
_geom_bond_atom_site_label_2
_geom_bond_distance
Ni1 C15 1.9025(16)
Ni1 C29 1.972(2)
Ni1 C30 1.981(2)
Ni1 C28 2.056(2)
Ni1 Cl1 2.1862(5)
N1 C15 1.3666(19)
N1 C13 1.387(2)
N1 C6 1.450(2)
N2 C15 1.3613(19)
N2 C14 1.390(2)
N2 C16 1.449(2)
C1 C2 1.395(2)
C1 C6 1.398(2)
C1 C7 1.514(3)
C2 C3 1.374(3)
C2 H2 0.96(2)
C3 C4 1.376(3)
C3 H3 0.94(2)
C4 C5 1.399(3)
C4 H4 0.92(2)
C5 C6 1.396(2)
C5 C10 1.512(3)
C7 C9 1.535(3)
C7 C8 1.535(3)
C7 H7 0.885(19)
C8 H8A 0.98(2)
C8 H8B 0.98(2)
C8 H8C 0.97(2)
C9 H9A 0.97(3)
C9 H9B 0.96(2)
C9 H9C 0.98(2)
C10 C12 1.520(4)
C10 C11 1.533(4)
C10 H10 0.93(2)
C11 H11A 0.98(3)
C11 H11B 0.99(4)
C11 H11C 0.97(3)
C12 H12A 1.11(4)
C12 H12B 0.94(3)
C12 H12C 0.97(3)
C13 C14 1.335(2)
C13 H13 0.890(19)
C14 H14 0.96(2)
C16 C17 1.395(3)
C16 C21 1.403(2)
C17 C18 1.399(3)
C17 C22 1.511(3)
C18 C19 1.375(3)
C18 H18 0.96(2)
C19 C20 1.373(4)
C19 H19 0.96(3)
C20 C21 1.396(3)
C20 H20 0.98(2)
C21 C25 1.512(3)
C22 C23 1.521(4)
C22 C24 1.530(4)
C22 H22 0.93(2)
C23 H23A 0.96(4)
C23 H23B 1.02(3)
C23 H23C 0.97(3)
C24 H24A 0.91(3)
C24 H24B 1.02(3)
C24 H24C 1.09(4)
C25 C26 1.524(3)
C25 C27 1.532(3)
C25 H25 0.98(2)
C26 H26A 0.93(3)
C26 H26B 1.03(3)
C26 H26C 1.02(3)
C27 H27A 1.01(3)
C27 H27B 0.95(3)
C27 H27C 0.98(3)
C28 C29 1.352(4)
C28 H28A 0.97(3)
C28 H28B 0.91(3)
C29 C30 1.391(3)
C29 H29 1.10(4)
C30 H30A 0.98(3)
C30 H30B 0.96(3)

loop_
_geom_torsion_atom_site_label_1
_geom_torsion_atom_site_label_2
_geom_torsion_atom_site_label_3
_geom_torsion_atom_site_label_4
_geom_torsion
C6 C1 C2 C3 0.3(3)
C7 C1 C2 C3 -176.30(17)
C1 C2 C3 C4 1.1(3)
C2 C3 C4 C5 -1.0(3)
C3 C4 C5 C6 -0.5(3)
C3 C4 C5 C10 176.25(19)
C4 C5 C6 C1 2.0(3)
C10 C5 C6 C1 -174.69(17)
C4 C5 C6 N1 178.14(15)
C10 C5 C6 N1 1.5(3)
C2 C1 C6 C5 -1.9(2)
C7 C1 C6 C5 174.65(16)
C2 C1 C6 N1 -177.99(14)
C7 C1 C6 N1 -1.5(2)
C15 N1 C6 C5 77.8(2)
C13 N1 C6 C5 -95.42(19)
C15 N1 C6 C1 -105.92(18)
C13 N1 C6 C1 80.91(19)
C2 C1 C7 C9 -41.9(2)
C6 C1 C7 C9 141.66(17)
C2 C1 C7 C8 81.7(2)
C6 C1 C7 C8 -94.69(19)
C6 C5 C10 C12 -131.8(2)
C4 C5 C10 C12 51.6(3)
C6 C5 C10 C11 102.8(2)
C4 C5 C10 C11 -73.7(3)
C15 N1 C13 C14 0.55(19)
C6 N1 C13 C14 174.56(15)
N1 C13 C14 N2 -0.91(18)
C15 N2 C14 C13 1.01(19)
C16 N2 C14 C13 -176.31(15)
C14 N2 C15 N1 -0.64(17)
C16 N2 C15 N1 176.56(14)
C14 N2 C15 Ni1 173.32(12)
C16 N2 C15 Ni1 -9.5(2)
C13 N1 C15 N2 0.06(17)
C6 N1 C15 N2 -173.78(14)
C13 N1 C15 Ni1 -173.91(12)
C6 N1 C15 Ni1 12.2(2)
C29 Ni1 C15 N2 88.94(19)
C30 Ni1 C15 N2 67.30(16)
C28 Ni1 C15 N2 38.1(6)
Cl1 Ni1 C15 N2 -108.06(13)
C29 Ni1 C15 N1 -98.54(19)
C30 Ni1 C15 N1 -120.17(16)
C28 Ni1 C15 N1 -149.4(5)
Cl1 Ni1 C15 N1 64.46(14)
C15 N2 C16 C17 86.5(2)
C14 N2 C16 C17 -96.59(19)
C15 N2 C16 C21 -96.9(2)
C14 N2 C16 C21 80.0(2)
C21 C16 C17 C18 -0.6(3)
N2 C16 C17 C18 175.79(17)
C21 C16 C17 C22 179.36(18)
N2 C16 C17 C22 -4.3(3)
C16 C17 C18 C19 -0.4(3)
C22 C17 C18 C19 179.7(2)
C17 C18 C19 C20 1.2(4)
C18 C19 C20 C21 -1.1(4)
C19 C20 C21 C16 0.1(3)
C19 C20 C21 C25 -179.7(2)
C17 C16 C21 C20 0.7(3)
N2 C16 C21 C20 -175.70(17)
C17 C16 C21 C25 -179.49(17)
N2 C16 C21 C25 4.1(3)
C16 C17 C22 C23 115.4(2)
C18 C17 C22 C23 -64.7(3)
C16 C17 C22 C24 -120.3(2)
C18 C17 C22 C24 59.6(3)
C20 C21 C25 C26 80.8(3)
C16 C21 C25 C26 -99.0(2)
C20 C21 C25 C27 -43.4(3)
C16 C21 C25 C27 136.9(2)
C15 Ni1 C28 C29 60.5(6)
C30 Ni1 C28 C29 30.08(19)
Cl1 Ni1 C28 C29 -153.32(17)
Ni1 C28 C29 C30 -53.1(2)
C15 Ni1 C29 C28 -167.05(14)
C30 Ni1 C29 C28 -133.4(3)
Cl1 Ni1 C29 C28 34.6(2)
C15 Ni1 C29 C30 -33.6(2)
C28 Ni1 C29 C30 133.4(3)
Cl1 Ni1 C29 C30 168.04(15)
C28 C29 C30 Ni1 54.9(2)
C15 Ni1 C30 C29 156.65(17)
C28 Ni1 C30 C29 -28.71(18)
Cl1 Ni1 C30 C29 -43.0(5)
